data_7246970
loop_
_publ_author_name
'Hanzl, Luk\'a\<s'
'Vinkl\'arek, Jarom\'ir'
'Dost\'al, Libor'
'C\'isa\<rov\'a, Ivana'
'Liteck\'a, Miroslava'
'Honz\'i\<cek, Jan'

_publ_section_title
;
 Stabilization of propene molybdenum and tungsten half--sandwich complexes
 by intramolecular coordination of a thioether function
;
_journal_issue 29
_journal_name_full 'RSC Advances'
_journal_page_first 19746
_journal_page_last 19756
_journal_paper_doi 10.1039/D3RA03383J
_journal_volume 13
_journal_year 2023
_chemical_formula_moiety 'C15 H21 Mo O3 S2, B F4, 0.785(Cl), C0.5 H Cl0.215'
_chemical_formula_sum 'C15.5 H22 B Cl F4 Mo O3 S2'
_chemical_formula_weight 538.65
_space_group_crystal_system monoclinic
_space_group_IT_number 14
_space_group_name_Hall '-P 2ybc'
_space_group_name_H-M_alt 'P 1 21/c 1'
_atom_sites_solution_hydrogens geom
_atom_sites_solution_primary direct
_audit_creation_date 2023-01-25
_audit_creation_method
;
Olex2 1.5-alpha
(compiled 2021.10.07 svn.r9718050b for OlexSys, GUI svn.r6410)
;
_audit_update_record
;
2023-02-24 deposited with the CCDC.	2023-06-22 downloaded from the CCDC.
;
_cell_angle_alpha 90
_cell_angle_beta 99.9370(10)
_cell_angle_gamma 90
_cell_formula_units_Z 4
_cell_length_a 7.40920(10)
_cell_length_b 17.28130(10)
_cell_length_c 16.20890(10)
_cell_measurement_reflns_used 43523
_cell_measurement_temperature 99.99(10)
_cell_measurement_theta_max 77.1740
_cell_measurement_theta_min 3.7370
_cell_volume 2044.26(3)
_computing_cell_refinement 'CrysAlisPro 1.171.42.73a (Rigaku OD, 2022)'
_computing_data_collection 'CrysAlisPro 1.171.42.73a (Rigaku OD, 2022)'
_computing_data_reduction 'CrysAlisPro 1.171.42.73a (Rigaku OD, 2022)'
_computing_molecular_graphics 'Olex2 1.5-alpha (Dolomanov et al., 2009)'
_computing_publication_material 'Olex2 1.5-alpha (Dolomanov et al., 2009)'
_computing_structure_refinement 'SHELXL 2018/3 (Sheldrick, 2015)'
_computing_structure_solution 'SHELXS  (Sheldrick, 2008)'
_diffrn_ambient_environment N~2~
_diffrn_ambient_temperature 99.99(10)
_diffrn_detector 'Hybrid Pixel Array Detector'
_diffrn_detector_area_resol_mean 10.0000
_diffrn_detector_type HyPix
_diffrn_measured_fraction_theta_full 1.000
_diffrn_measured_fraction_theta_max 0.989
_diffrn_measurement_details
;
List of Runs (angles in degrees, time in seconds):

  # Type    Start    End  Width  t~exp~   \w     \q     \k     \f   Frames
#--------------------------------------------------------------------------
  1  \w    -54.00  -5.00   0.50    0.30    --  -47.70  57.00 -60.00   98
  2  \w    -42.00 -16.00   0.50    0.30    --    6.00 125.00 -49.44   52
  3  \w     -9.00  21.00   0.50    0.30    --   22.00  96.00 -78.15   60
  4  \w     10.00  40.00   0.50    0.30    --   38.00  91.00 -26.31   60
  5  \w     30.00  55.00   0.50    0.30    --   54.00  79.00 -40.19   50
  6  \w     71.00  97.00   0.50    0.30    --   54.00  79.00 -40.19   52
  7  \w     63.00  90.00   0.50    0.30    --   50.00  77.00  17.08   54
  8  \w     98.00 123.00   0.50    0.30    --   54.00  79.00  73.40   50
  9  \w    121.00 146.00   0.50    0.30    --   74.00  77.00  52.31   50
 10  \w    106.00 178.00   0.50    1.20    --  107.74 103.00 -28.00  144
 11  \w    149.00 177.00   0.50    1.20    --  107.74  37.00  60.00   56
 12  \w    126.00 178.00   0.50    1.20    --  107.74   0.00  60.00  104
 13  \w    101.00 126.00   0.50    0.30    --   54.00  72.00 166.18   50
 14  \w     77.00 103.00   0.50    0.30    --   54.00  76.00 126.30   52
 15  \w     49.00  75.00   0.50    0.30    --   70.00  75.00 168.25   52
 16  \w     42.00  68.00   0.50    0.30    --   54.00  72.00 166.18   52
 17  \w     43.00  68.00   0.50    0.30    --   66.00  77.00 121.39   50
 18  \w     38.00  63.00   0.50    0.30    --   62.00  80.00  96.04   50
 19  \w     51.00  77.00   0.50    0.30    --   74.00  77.00  79.40   52
 20  \w     51.00  77.00   0.50    0.30    --   74.00  77.00  52.31   52
 21  \w     53.00  79.00   0.50    0.30    --   74.00  75.00  32.56   52
 22  \w     37.00  63.00   0.50    0.30    --   58.00  78.00 -43.12   52
 23  \w     27.00  57.00   0.50    0.30    --   50.00  77.00  17.08   60
 24  \w     31.00  57.00   0.50    0.30    --   54.00  77.00  44.93   52
 25  \w     30.00  57.00   0.50    0.30    --   54.00  79.00  73.40   54
 26  \w     33.00  59.00   0.50    0.30    --   54.00  76.00 126.30   52
 27  \w     17.00  42.00   0.50    0.30    --   46.00  90.00 126.35   50
 28  \w      8.00  33.00   0.50    0.30    --   38.00  93.00 178.85   50
 29  \w     -8.00  17.00   0.50    0.30    --   26.00 100.00 111.87   50
 30  \w     13.00  38.00   0.50    0.30    --   42.00  90.00  39.87   50
 31  \w     30.00  56.00   0.50    0.30    --   54.00  80.00 -99.61   52
 32  \w     47.00  75.00   0.50    0.30    --   70.00  78.00-122.44   56
 33  \w     31.00  80.00   0.50    0.30    --   54.00  78.00-126.67   98
 34  \w    111.00 136.00   0.50    0.30    --   70.00  78.00-122.44   50
 35  \w     92.00 176.00   0.50    1.20    --  107.74  77.00-180.00  168
 36  \w    115.00 174.00   0.50    1.20    --  107.74 125.00 -90.00  118
 37  \w    108.00 160.00   0.50    1.20    --  107.74  37.00 -90.00  104
 38  \w     98.00 156.00   0.50    1.20    --  107.74  37.00-120.00  116
 39  \w     86.00 153.00   0.50    1.20    --  107.74  77.00 -90.00  134
 40  \w    116.00 176.00   0.50    1.20    --  107.74 125.00 -60.00  120
 41  \w     97.00 144.00   0.50    1.20    --  107.74  37.00  60.00   94
 42  \w     95.00 174.00   0.50    1.20    --  107.74  57.00 150.00  158
 43  \w     95.00 172.00   0.50    1.20    --  107.74  57.00  90.00  154
 44  \w     80.00 113.00   0.50    1.20    --  107.74   0.00  60.00   66
 45  \w     85.00 178.00   0.50    1.20    --  107.74  77.00 120.00  186
 46  \w     87.00 166.00   0.50    1.20    --  107.74  77.00 -60.00  158
 47  \w     94.00 178.00   0.50    1.20    --  107.74  57.00-120.00  168
 48  \w     77.00 106.00   0.50    1.20    --  107.74 -99.00   0.00   58
 49  \w     49.00  75.00   0.50    1.20    --  107.74 -57.00 -30.00   52
 50  \w     47.00  74.00   0.50    1.20    --  107.74 -57.00  30.00   54
 51  \w     39.00  69.00   0.50    1.20    --  107.74 -99.00   0.00   60
 52  \w     39.00  65.00   0.50    1.20    --  107.74 -57.00  60.00   52
 53  \w     76.00 106.00   0.50    1.20    --  107.74 -99.00 120.00   60
 54  \w     48.00  74.00   0.50    1.20    --  107.74 -99.00 120.00   52
 55  \w     35.00 101.00   0.50    1.20    --  107.74 -99.00  60.00  132
 56  \w     35.00 105.00   0.50    1.20    --  107.74 -99.00 -60.00  140
 57  \w     69.00 105.00   0.50    1.20    --  107.74 -99.00-120.00   72
 58  \w     79.00 111.00   0.50    1.20    --  107.74-125.00-180.00   64
 59  \w     41.00  67.00   0.50    1.20    --  107.74 -57.00-150.00   52
 60  \w     37.00  68.00   0.50    1.20    --  107.74 -57.00 -90.00   62
 61  \w     35.00 106.00   0.50    1.20    --  107.74-103.00-130.00  142
 62  \w     35.00  62.00   0.50    1.20    --  107.74 -99.00-120.00   54
 63  \w     35.00  70.00   0.50    1.20    --  107.74-125.00-180.00   70
 64  \w     15.00  83.00   0.50    0.30    --   47.70-103.00-130.00  136
 65  \w     53.00  79.00   0.50    1.20    --  107.74   0.00  60.00   52
 66  \w     38.00  67.00   0.50    0.30    --   58.00  75.00-158.43   58
 67  \w    -66.00 -40.00   0.50    0.30    --  -62.00 -75.00 -19.81   52
 68  \w    -71.00 -45.00   0.50    0.30    --  -66.00 -72.00 -29.04   52
 69  \w    -72.00 -45.00   0.50    0.30    --  -66.00 -72.00 -84.53   54
 70  \w    -78.00 -53.00   0.50    1.20    --  -74.00 -73.00-127.54   50
 71  \w    -80.00 -54.00   0.50    1.20    --  -78.00 -79.00-100.38   52
 72  \w    -82.00 -55.00   0.50    1.20    --  -78.00 -76.00 -55.24   54
 73  \w    -80.00 -54.00   0.50    1.20    --  -74.00 -74.00 -12.86   52
 74  \w    -87.00 -61.00   0.50    1.20    --  -82.00 -72.00 -17.35   52
 75  \w    -90.00 -63.00   0.50    1.20    --  -86.25 -77.00 -60.00   54
 76  \w    -89.00 -63.00   0.50    1.20    --  -86.25 -77.00 -30.00   52
 77  \w    -94.00 -66.00   0.50    1.20    --  -86.25 -71.00   3.24   56
 78  \w    -97.00 -64.00   0.50    1.20    --  -86.00 -74.00 -20.28   66
 79  \w   -102.00 -63.00   0.50    1.20    --  -86.25 -78.00  58.73   78
 80  \w    -83.00 -57.00   0.50    1.20    --  -78.00 -78.00  96.51   52
 81  \w    -82.00 -56.00   0.50    1.20    --  -74.00 -66.00 132.57   52
 82  \w    -82.00 -56.00   0.50    1.20    --  -78.00 -75.00 133.57   52
 83  \w    -87.00 -62.00   0.50    1.20    --  -86.25 -80.00 162.46   50
 84  \w    -91.00 -63.00   0.50    1.20    --  -86.25 -77.00 120.00   56
 85  \w    -93.00 -66.00   0.50    1.20    --  -86.25 -74.00 102.79   54
 86  \w    -95.00 -64.00   0.50    1.20    --  -86.00 -77.00  70.90   62
 87  \w    -87.00 -36.00   0.50    0.30    --  -47.70 -19.00 150.00  102
 88  \w   -102.00 -66.00   0.50    1.20    --  -86.25 -70.00  77.44   72
 89  \w   -110.00 -67.00   0.50    1.20    --  -86.25 -77.00 150.00   86
 90  \w   -122.00 -96.00   0.50    0.30    --  -47.70 -19.00 150.00   52
 91  \w   -112.00 -63.00   0.50    1.20    --  -86.25 -77.00  43.39   98
 92  \w   -121.00 -38.00   0.50    0.30    --  -47.70 -19.00 -30.00  166
 93  \w    -92.00 -66.00   0.50    1.20    --  -86.25 -73.00-144.69   52
 94  \w    -82.00 -56.00   0.50    1.20    --  -78.00 -74.00-166.33   52
 95  \w    -96.00 -63.00   0.50    1.20    --  -86.25 -77.00-180.00   66
 96  \w    -91.00 -63.00   0.50    1.20    --  -86.25 -77.00-120.00   56
 97  \w    -97.00 -63.00   0.50    1.20    --  -86.25 -77.00 -90.00   68
 98  \w   -103.00 -67.00   0.50    1.20    --  -86.25 -67.00-174.92   72
 99  \w   -122.00 -44.00   0.50    0.30    --  -47.70 -19.00-120.00  156
100  \w    -81.00   7.00   0.50    0.30    --  -47.70 103.00 -28.00  176
101  \w    -81.00 -13.00   0.50    1.20    --  -86.25 103.00 -28.00  136
102  \w   -142.00-116.00   0.50    1.20    --  -86.25 -73.00-144.69   52
103  \w   -144.00-118.00   0.50    1.20    --  -86.25 -77.00-120.00   52
104  \w   -159.00 -84.00   0.50    1.20    --  -86.25-103.00-130.00  150
105  \w   -152.00-125.00   0.50    1.20    --  -86.25 -77.00 -60.00   54
106  \w   -145.00 -64.00   0.50    1.20    --  -86.25 -80.00  29.48  162
107  \w   -153.00-128.00   0.50    1.20    --  -86.25 -80.00 162.46   50
108  \w   -157.00-127.00   0.50    1.20    --  -86.25 -70.00  77.44   60
109  \w   -158.00-127.00   0.50    1.20    --  -86.25 -67.00-174.92   62
;
_diffrn_measurement_device 'four-circle diffractometer'
_diffrn_measurement_device_type 'XtaLAB Synergy, Dualflex, HyPix'
_diffrn_measurement_method '\w scans'
_diffrn_orient_matrix_type 'CrysAlisPro convention (1999,Acta A55,543-557)'
_diffrn_orient_matrix_UB_11 0.0146588000
_diffrn_orient_matrix_UB_12 0.0158628000
_diffrn_orient_matrix_UB_13 -0.0921623000
_diffrn_orient_matrix_UB_21 0.0617148000
_diffrn_orient_matrix_UB_22 -0.0841978000
_diffrn_orient_matrix_UB_23 -0.0093853000
_diffrn_orient_matrix_UB_31 -0.2012271000
_diffrn_orient_matrix_UB_32 -0.0247219000
_diffrn_orient_matrix_UB_33 -0.0270566000
_diffrn_radiation_monochromator mirror
_diffrn_radiation_probe x-ray
_diffrn_radiation_type 'Cu K\a'
_diffrn_radiation_wavelength 1.54184
_diffrn_reflns_av_R_equivalents 0.0441
_diffrn_reflns_av_unetI/netI 0.0152
_diffrn_reflns_Laue_measured_fraction_full 1.000
_diffrn_reflns_Laue_measured_fraction_max 0.989
_diffrn_reflns_limit_h_max 8
_diffrn_reflns_limit_h_min -9
_diffrn_reflns_limit_k_max 21
_diffrn_reflns_limit_k_min -21
_diffrn_reflns_limit_l_max 20
_diffrn_reflns_limit_l_min -20
_diffrn_reflns_number 59089
_diffrn_reflns_point_group_measured_fraction_full 1.000
_diffrn_reflns_point_group_measured_fraction_max 0.989
_diffrn_reflns_theta_full 67.684
_diffrn_reflns_theta_max 77.373
_diffrn_reflns_theta_min 3.769
_diffrn_source 'micro-focus sealed X-ray tube'
_diffrn_source_type 'PhotonJet (Cu) X-ray Source'
_exptl_absorpt_coefficient_mu 8.831
_exptl_absorpt_correction_T_max 1.000
_exptl_absorpt_correction_T_min 0.336
_exptl_absorpt_correction_type gaussian
_exptl_absorpt_process_details
;
CrysAlisPro 1.171.42.73a (Rigaku Oxford Diffraction, 2022)
Numerical absorption correction based on gaussian integration over
a multifaceted crystal model
Empirical absorption correction using spherical harmonics,
implemented in SCALE3 ABSPACK scaling algorithm.
;
_exptl_crystal_colour colourless
_exptl_crystal_colour_primary colourless
_exptl_crystal_density_diffrn 1.750
_exptl_crystal_description block
_exptl_crystal_F_000 1084
_exptl_crystal_size_max 0.2
_exptl_crystal_size_mid 0.04
_exptl_crystal_size_min 0.02
_refine_diff_density_max 0.511
_refine_diff_density_min -0.779
_refine_diff_density_rms 0.094
_refine_ls_extinction_method none
_refine_ls_goodness_of_fit_ref 1.274
_refine_ls_hydrogen_treatment constr
_refine_ls_matrix_type full
_refine_ls_number_parameters 264
_refine_ls_number_reflns 4295
_refine_ls_number_restraints 0
_refine_ls_restrained_S_all 1.274
_refine_ls_R_factor_all 0.0368
_refine_ls_R_factor_gt 0.0363
_refine_ls_shift/su_max 0.001
_refine_ls_shift/su_mean 0.000
_refine_ls_structure_factor_coef Fsqd
_refine_ls_weighting_details 'w=1/[\s^2^(Fo^2^)+8.6075P] where P=(Fo^2^+2Fc^2^)/3'
_refine_ls_weighting_scheme calc
_refine_ls_wR_factor_gt 0.0843
_refine_ls_wR_factor_ref 0.0845
_reflns_Friedel_coverage 0.000
_reflns_number_gt 4222
_reflns_number_total 4295
_reflns_threshold_expression 'I > 2\s(I)'
_cod_data_source_file d3ra03383j2.cif
_cod_data_source_block jv210503mo_01_cu_100k-gg
_cod_original_formula_sum 'C15.50 H22 B Cl F4 Mo O3 S2'
_cod_database_code 7246970
_shelx_shelxl_version_number 2018/3
_chemical_oxdiff_formula 'C15 H21 S2 O3 Mo B F4'
_shelx_space_group_comment
;
The symmetry employed for this shelxl refinement is uniquely defined
by the following loop, which should always be used as a source of
symmetry information in preference to the above space-group names.
They are only intended as comments.
;
_shelx_estimated_absorpt_t_max 0.843
_shelx_estimated_absorpt_t_min 0.271
_reflns_odcompleteness_completeness 100.00
_reflns_odcompleteness_iscentric 1
_reflns_odcompleteness_theta 66.97
_olex2_refinement_description
;
1. Fixed Uiso
 At 1.2 times of:
  All C(H) groups, All C(H,H) groups
 At 1.5 times of:
  All C(H,H,H) groups
2. Others
 Sof(Cl2)=1-FVAR(1)
 Sof(Cl1)=FVAR(1)
 Fixed Sof: C16(0.5) H16a(0.5) H16b(0.5)
3.a Secondary CH2 refined with riding coordinates:
 C10(H10a,H10b), C9(H9a,H9b), C15(H15a,H15b), C13(H13a,H13b), C12(H12a,H12b),
 C14(H14a,H14b), C8(H8a,H8b), C16(H16a,H16b)
3.b Aromatic/amide H refined with riding coordinates:
 C6(H6), C5(H5), C4(H4), C7(H7)
3.c Idealised Me refined as rotating group:
 C11(H11a,H11b,H11c)
;
_olex2_submission_special_instructions 'No special instructions were received'
_oxdiff_exptl_absorpt_empirical_details
;
Empirical correction (ABSPACK) includes:
- Absorption correction using spherical harmonics
- Frame scaling
;
_oxdiff_exptl_absorpt_empirical_full_max 1.532
_oxdiff_exptl_absorpt_empirical_full_min 0.707

loop_
_space_group_symop_operation_xyz
'x, y, z'
'-x, y+1/2, -z+1/2'
'-x, -y, -z'
'x, -y-1/2, z-1/2'

loop_
_atom_site_label
_atom_site_type_symbol
_atom_site_fract_x
_atom_site_fract_y
_atom_site_fract_z
_atom_site_U_iso_or_equiv
_atom_site_adp_type
_atom_site_occupancy
_atom_site_site_symmetry_order
_atom_site_calc_flag
_atom_site_refinement_flags_posn
_atom_site_refinement_flags_adp
_atom_site_refinement_flags_occupancy
_atom_site_disorder_assembly
_atom_site_disorder_group
Mo Mo 0.41867(4) 0.34735(2) 0.86737(2) 0.01634(8) Uani 1 1 d . . . . .
S1 S 0.19100(12) 0.38925(5) 0.95705(5) 0.01846(18) Uani 1 1 d . . . . .
S2 S 0.18328(13) 0.42590(5) 0.77249(5) 0.02113(19) Uani 1 1 d . . . . .
O2 O 0.7068(4) 0.43215(17) 0.99920(18) 0.0288(6) Uani 1 1 d . . . . .
O1 O 0.6778(4) 0.43756(17) 0.76558(19) 0.0314(7) Uani 1 1 d . . . . .
C2 C 0.5959(5) 0.4024(2) 0.9511(2) 0.0216(8) Uani 1 1 d . . . . .
C1 C 0.5822(5) 0.4028(2) 0.8003(2) 0.0230(8) Uani 1 1 d . . . . .
C6 C 0.5709(5) 0.2342(2) 0.8604(3) 0.0240(8) Uani 1 1 d . . . . .
H6 H 0.699265 0.234849 0.860931 0.029 Uiso 1 1 calc R U . . .
C5 C 0.4319(5) 0.2384(2) 0.7882(2) 0.0219(8) Uani 1 1 d . . . . .
H5 H 0.451205 0.242771 0.732001 0.026 Uiso 1 1 calc R U . . .
C4 C 0.2598(5) 0.2349(2) 0.8146(2) 0.0207(7) Uani 1 1 d . . . . .
H4 H 0.143308 0.236089 0.779261 0.025 Uiso 1 1 calc R U . . .
C10 C 0.2962(5) 0.3845(2) 1.0671(2) 0.0232(8) Uani 1 1 d . . . . .
H10A H 0.350053 0.332512 1.079496 0.028 Uiso 1 1 calc R U . . .
H10B H 0.396690 0.422918 1.078159 0.028 Uiso 1 1 calc R U . . .
C9 C 0.0387(5) 0.3058(2) 0.9457(2) 0.0241(8) Uani 1 1 d . . . . .
H9A H -0.043393 0.309006 0.987682 0.029 Uiso 1 1 calc R U . . .
H9B H -0.038393 0.306719 0.889355 0.029 Uiso 1 1 calc R U . . .
C11 C 0.1588(6) 0.4005(3) 1.1245(2) 0.0289(9) Uani 1 1 d . . . . .
H11A H 0.096330 0.449668 1.108630 0.043 Uiso 1 1 calc R U . . .
H11B H 0.222846 0.403572 1.182545 0.043 Uiso 1 1 calc R U . . .
H11C H 0.068377 0.358609 1.119245 0.043 Uiso 1 1 calc R U . . .
C3 C 0.2924(5) 0.2291(2) 0.9036(2) 0.0209(7) Uani 1 1 d . . . . .
C7 C 0.4838(5) 0.2290(2) 0.9316(2) 0.0229(8) Uani 1 1 d . . . . .
H7 H 0.543800 0.226050 0.988298 0.027 Uiso 1 1 calc R U . . .
F3 F 0.5994(3) 0.30735(15) 0.63179(14) 0.0335(6) Uani 1 1 d . . . . .
O3 O 0.1155(5) 0.5383(2) 0.6196(2) 0.0509(10) Uani 1 1 d . . . . .
C15 C 0.1938(7) 0.4051(3) 0.6638(2) 0.0385(11) Uani 1 1 d . . . . .
H15A H 0.320182 0.413012 0.653217 0.046 Uiso 1 1 calc R U . . .
H15B H 0.159168 0.350493 0.650896 0.046 Uiso 1 1 calc R U . . .
C13 C 0.1016(7) 0.5669(3) 0.7009(3) 0.0372(11) Uani 1 1 d . . . . .
H13A H -0.024426 0.557994 0.711555 0.045 Uiso 1 1 calc R U . . .
H13B H 0.124003 0.623365 0.702638 0.045 Uiso 1 1 calc R U . . .
C12 C 0.2378(6) 0.5279(2) 0.7700(3) 0.0296(9) Uani 1 1 d . . . . .
H12A H 0.230370 0.551881 0.824759 0.036 Uiso 1 1 calc R U . . .
H12B H 0.364100 0.534648 0.758875 0.036 Uiso 1 1 calc R U . . .
C14 C 0.0628(8) 0.4586(3) 0.6085(3) 0.0506(15) Uani 1 1 d . . . . .
H14A H 0.058811 0.444083 0.549103 0.061 Uiso 1 1 calc R U . . .
H14B H -0.061874 0.452024 0.621593 0.061 Uiso 1 1 calc R U . . .
Cl1 Cl 0.3920(8) 0.0392(3) 0.9338(9) 0.060(2) Uani 0.79(3) 1 d . . P A 2
F1 F 0.8468(3) 0.27833(16) 0.73105(15) 0.0359(6) Uani 1 1 d . . . . .
F4 F 0.8744(4) 0.2824(2) 0.59410(19) 0.0621(10) Uani 1 1 d . . . . .
F2 F 0.7141(4) 0.18704(17) 0.6419(2) 0.0625(10) Uani 1 1 d . . . . .
B1 B 0.7596(7) 0.2638(3) 0.6498(3) 0.0280(10) Uani 1 1 d . . . . .
C8 C 0.1448(6) 0.2298(2) 0.9571(2) 0.0254(8) Uani 1 1 d . . . . .
H8A H 0.201063 0.223459 1.016730 0.031 Uiso 1 1 calc R U . . .
H8B H 0.059817 0.185995 0.941221 0.031 Uiso 1 1 calc R U . . .
C16 C 0.5821(13) 0.0455(5) 1.0013(6) 0.036(2) Uani 0.5 1 d . . P A 1
H16A H 0.561088 0.097440 1.023653 0.043 Uiso 0.5 1 calc R U P A 1
H16B H 0.707614 0.045583 0.988027 0.043 Uiso 0.5 1 calc R U P A 1
Cl2 Cl 0.4220(19) 0.0341(6) 0.9021(12) 0.037(3) Uani 0.21(3) 1 d . . P A 1

loop_
_atom_site_aniso_label
_atom_site_aniso_U_11
_atom_site_aniso_U_22
_atom_site_aniso_U_33
_atom_site_aniso_U_23
_atom_site_aniso_U_13
_atom_site_aniso_U_12
Mo 0.01723(14) 0.01668(14) 0.01442(14) -0.00013(11) 0.00080(10) -0.00129(11)
S1 0.0194(4) 0.0201(4) 0.0152(4) 0.0002(3) 0.0010(3) -0.0002(3)
S2 0.0233(4) 0.0235(4) 0.0160(4) 0.0030(3) 0.0015(3) 0.0038(4)
O2 0.0244(14) 0.0285(15) 0.0305(15) -0.0076(12) -0.0035(12) -0.0077(12)
O1 0.0333(16) 0.0291(15) 0.0352(16) 0.0009(13) 0.0152(13) -0.0054(13)
C2 0.0210(18) 0.0193(18) 0.0249(19) -0.0021(15) 0.0050(15) -0.0035(15)
C1 0.0219(19) 0.0225(19) 0.0242(19) -0.0022(15) 0.0030(15) -0.0001(15)
C6 0.0189(18) 0.0192(18) 0.032(2) -0.0026(15) -0.0008(16) 0.0013(14)
C5 0.0248(19) 0.0195(18) 0.0216(18) -0.0061(14) 0.0044(15) -0.0023(15)
C4 0.0205(18) 0.0186(17) 0.0205(17) -0.0037(14) -0.0032(14) -0.0021(14)
C10 0.0242(19) 0.0270(19) 0.0167(17) -0.0031(15) -0.0014(15) -0.0002(16)
C9 0.0205(19) 0.028(2) 0.0225(18) -0.0002(16) 0.0007(15) -0.0028(16)
C11 0.031(2) 0.036(2) 0.0208(19) -0.0057(17) 0.0062(16) -0.0033(18)
C3 0.026(2) 0.0137(16) 0.0221(18) -0.0010(14) 0.0026(15) -0.0028(14)
C7 0.027(2) 0.0177(17) 0.0210(18) -0.0002(14) -0.0053(15) 0.0002(15)
F3 0.0347(13) 0.0434(14) 0.0222(11) 0.0016(10) 0.0043(10) 0.0131(11)
O3 0.060(2) 0.064(2) 0.0336(18) 0.0284(17) 0.0223(17) 0.033(2)
C15 0.051(3) 0.047(3) 0.0156(19) 0.0010(18) 0.0013(18) 0.025(2)
C13 0.041(3) 0.032(2) 0.040(2) 0.012(2) 0.013(2) 0.016(2)
C12 0.031(2) 0.022(2) 0.036(2) 0.0061(17) 0.0065(18) 0.0027(17)
C14 0.067(4) 0.066(4) 0.017(2) 0.006(2) 0.001(2) 0.039(3)
Cl1 0.0537(15) 0.0325(13) 0.090(5) 0.0163(18) -0.003(2) -0.0099(11)
F1 0.0266(13) 0.0526(16) 0.0250(12) -0.0078(11) -0.0052(10) 0.0054(11)
F4 0.0429(17) 0.109(3) 0.0394(16) -0.0040(18) 0.0226(14) 0.0043(18)
F2 0.0516(19) 0.0330(16) 0.092(3) -0.0206(16) -0.0186(18) 0.0042(14)
B1 0.026(2) 0.031(2) 0.025(2) -0.0068(19) 0.0009(18) 0.0053(19)
C8 0.033(2) 0.0227(19) 0.0212(18) 0.0006(15) 0.0063(16) -0.0053(16)
C16 0.041(5) 0.019(4) 0.048(5) -0.003(4) 0.010(4) -0.002(4)
Cl2 0.028(4) 0.046(4) 0.034(6) -0.015(4) 0.001(3) -0.007(3)

loop_
_atom_type_symbol
_atom_type_description
_atom_type_scat_dispersion_real
_atom_type_scat_dispersion_imag
_atom_type_scat_source
C C 0.0181 0.0091 'International Tables Vol C Tables 4.2.6.8 and 6.1.1.4'
H H 0.0000 0.0000 'International Tables Vol C Tables 4.2.6.8 and 6.1.1.4'
B B 0.0090 0.0039 'International Tables Vol C Tables 4.2.6.8 and 6.1.1.4'
Cl Cl 0.3639 0.7018 'International Tables Vol C Tables 4.2.6.8 and 6.1.1.4'
F F 0.0727 0.0534 'International Tables Vol C Tables 4.2.6.8 and 6.1.1.4'
Mo Mo -0.0483 2.7339 'International Tables Vol C Tables 4.2.6.8 and 6.1.1.4'
O O 0.0492 0.0322 'International Tables Vol C Tables 4.2.6.8 and 6.1.1.4'
S S 0.3331 0.5567 'International Tables Vol C Tables 4.2.6.8 and 6.1.1.4'

loop_
_exptl_crystal_face_index_h
_exptl_crystal_face_index_k
_exptl_crystal_face_index_l
_exptl_crystal_face_perp_dist
0 2 -1 0.0268
0 -2 1 0.0074
-2 0 -1 0.1062
0 -1 -1 0.0222
0 1 1 0.0021
1 0 -1 0.0919
-1 0 1 0.0927
0 0 -1 0.0308
0 0 1 0.0058
0 1 -1 0.0294

loop_
_geom_angle_atom_site_label_1
_geom_angle_atom_site_label_2
_geom_angle_atom_site_label_3
_geom_angle
_geom_angle_site_symmetry_1
_geom_angle_site_symmetry_3
_geom_angle_publ_flag
S2 Mo S1 74.61(3) . . ?
C2 Mo S1 84.03(11) . . ?
C2 Mo S2 118.15(11) . . ?
C2 Mo C1 75.46(15) . . ?
C2 Mo C6 99.95(15) . . ?
C2 Mo C5 134.22(15) . . ?
C2 Mo C4 152.04(14) . . ?
C2 Mo C3 119.55(14) . . ?
C2 Mo C7 93.10(14) . . ?
C1 Mo S1 134.71(11) . . ?
C1 Mo S2 80.25(11) . . ?
C1 Mo C6 91.89(15) . . ?
C1 Mo C5 90.07(15) . . ?
C1 Mo C4 120.55(14) . . ?
C1 Mo C3 148.21(14) . . ?
C1 Mo C7 124.70(15) . . ?
C6 Mo S1 131.69(11) . . ?
C6 Mo S2 137.12(10) . . ?
C6 Mo C5 36.32(14) . . ?
C6 Mo C4 59.51(13) . . ?
C6 Mo C3 59.27(14) . . ?
C6 Mo C7 36.11(14) . . ?
C5 Mo S1 131.15(10) . . ?
C5 Mo S2 101.15(10) . . ?
C5 Mo C4 35.41(13) . . ?
C5 Mo C3 59.01(13) . . ?
C5 Mo C7 59.90(13) . . ?
C4 Mo S1 96.00(10) . . ?
C4 Mo S2 88.45(9) . . ?
C4 Mo C3 35.14(12) . . ?
C3 Mo S1 76.80(9) . . ?
C3 Mo S2 110.86(10) . . ?
C7 Mo S1 95.91(10) . . ?
C7 Mo S2 145.42(10) . . ?
C7 Mo C4 59.02(13) . . ?
C7 Mo C3 35.19(13) . . ?
C10 S1 Mo 109.66(13) . . ?
C10 S1 C9 102.53(18) . . ?
C9 S1 Mo 100.31(13) . . ?
C15 S2 Mo 110.22(14) . . ?
C12 S2 Mo 113.92(14) . . ?
C12 S2 C15 97.1(2) . . ?
O2 C2 Mo 176.4(3) . . ?
O1 C1 Mo 176.1(3) . . ?
Mo C6 H6 119.7 . . ?
C5 C6 Mo 72.6(2) . . ?
C5 C6 H6 126.1 . . ?
C7 C6 Mo 73.4(2) . . ?
C7 C6 H6 126.1 . . ?
C7 C6 C5 107.8(3) . . ?
Mo C5 H5 120.0 . . ?
C6 C5 Mo 71.0(2) . . ?
C6 C5 H5 125.9 . . ?
C4 C5 Mo 74.8(2) . . ?
C4 C5 C6 108.2(3) . . ?
C4 C5 H5 125.9 . . ?
Mo C4 H4 123.0 . . ?
C5 C4 Mo 69.8(2) . . ?
C5 C4 H4 126.1 . . ?
C5 C4 C3 107.7(3) . . ?
C3 C4 Mo 72.7(2) . . ?
C3 C4 H4 126.1 . . ?
S1 C10 H10A 109.2 . . ?
S1 C10 H10B 109.2 . . ?
H10A C10 H10B 107.9 . . ?
C11 C10 S1 111.9(3) . . ?
C11 C10 H10A 109.2 . . ?
C11 C10 H10B 109.2 . . ?
S1 C9 H9A 109.2 . . ?
S1 C9 H9B 109.2 . . ?
H9A C9 H9B 107.9 . . ?
C8 C9 S1 111.9(3) . . ?
C8 C9 H9A 109.2 . . ?
C8 C9 H9B 109.2 . . ?
C10 C11 H11A 109.5 . . ?
C10 C11 H11B 109.5 . . ?
C10 C11 H11C 109.5 . . ?
H11A C11 H11B 109.5 . . ?
H11A C11 H11C 109.5 . . ?
H11B C11 H11C 109.5 . . ?
C4 C3 Mo 72.1(2) . . ?
C4 C3 C8 124.7(3) . . ?
C7 C3 Mo 70.2(2) . . ?
C7 C3 C4 108.1(3) . . ?
C7 C3 C8 127.0(3) . . ?
C8 C3 Mo 119.6(2) . . ?
Mo C7 H7 120.7 . . ?
C6 C7 Mo 70.5(2) . . ?
C6 C7 H7 126.0 . . ?
C3 C7 Mo 74.6(2) . . ?
C3 C7 C6 108.1(3) . . ?
C3 C7 H7 126.0 . . ?
C13 O3 C14 112.7(4) . . ?
S2 C15 H15A 109.9 . . ?
S2 C15 H15B 109.9 . . ?
H15A C15 H15B 108.3 . . ?
C14 C15 S2 108.8(3) . . ?
C14 C15 H15A 109.9 . . ?
C14 C15 H15B 109.9 . . ?
O3 C13 H13A 109.1 . . ?
O3 C13 H13B 109.1 . . ?
O3 C13 C12 112.3(4) . . ?
H13A C13 H13B 107.9 . . ?
C12 C13 H13A 109.1 . . ?
C12 C13 H13B 109.1 . . ?
S2 C12 H12A 109.9 . . ?
S2 C12 H12B 109.9 . . ?
C13 C12 S2 108.9(3) . . ?
C13 C12 H12A 109.9 . . ?
C13 C12 H12B 109.9 . . ?
H12A C12 H12B 108.3 . . ?
O3 C14 C15 112.3(5) . . ?
O3 C14 H14A 109.1 . . ?
O3 C14 H14B 109.1 . . ?
C15 C14 H14A 109.1 . . ?
C15 C14 H14B 109.1 . . ?
H14A C14 H14B 107.9 . . ?
F1 B1 F3 110.0(3) . . ?
F4 B1 F3 109.7(4) . . ?
F4 B1 F1 109.9(4) . . ?
F2 B1 F3 108.4(4) . . ?
F2 B1 F1 109.3(4) . . ?
F2 B1 F4 109.5(4) . . ?
C9 C8 H8A 109.6 . . ?
C9 C8 H8B 109.6 . . ?
C3 C8 C9 110.3(3) . . ?
C3 C8 H8A 109.6 . . ?
C3 C8 H8B 109.6 . . ?
H8A C8 H8B 108.1 . . ?
H16A C16 H16B 106.9 . . ?
Cl2 C16 H16A 107.4 . . ?
Cl2 C16 H16A 107.4 3_657 . ?
Cl2 C16 H16B 107.4 3_657 . ?
Cl2 C16 H16B 107.4 . . ?
Cl2 C16 Cl2 119.6(7) . 3_657 ?
C16 Cl2 C16 60.4(7) . 3_657 ?

loop_
_geom_bond_atom_site_label_1
_geom_bond_atom_site_label_2
_geom_bond_distance
_geom_bond_site_symmetry_2
_geom_bond_publ_flag
Mo S1 2.5156(9) . ?
Mo S2 2.5147(9) . ?
Mo C2 1.964(4) . ?
Mo C1 2.006(4) . ?
Mo C6 2.269(4) . ?
Mo C5 2.290(4) . ?
Mo C4 2.356(4) . ?
Mo C3 2.363(4) . ?
Mo C7 2.308(4) . ?
S1 C10 1.821(4) . ?
S1 C9 1.821(4) . ?
S2 C15 1.814(4) . ?
S2 C12 1.810(4) . ?
O2 C2 1.151(5) . ?
O1 C1 1.147(5) . ?
C6 H6 0.9500 . ?
C6 C5 1.421(5) . ?
C6 C7 1.419(6) . ?
C5 H5 0.9500 . ?
C5 C4 1.414(5) . ?
C4 H4 0.9500 . ?
C4 C3 1.424(5) . ?
C10 H10A 0.9900 . ?
C10 H10B 0.9900 . ?
C10 C11 1.519(5) . ?
C9 H9A 0.9900 . ?
C9 H9B 0.9900 . ?
C9 C8 1.525(6) . ?
C11 H11A 0.9800 . ?
C11 H11B 0.9800 . ?
C11 H11C 0.9800 . ?
C3 C7 1.413(5) . ?
C3 C8 1.509(5) . ?
C7 H7 0.9500 . ?
F3 B1 1.393(5) . ?
O3 C13 1.428(6) . ?
O3 C14 1.434(7) . ?
C15 H15A 0.9900 . ?
C15 H15B 0.9900 . ?
C15 C14 1.517(6) . ?
C13 H13A 0.9900 . ?
C13 H13B 0.9900 . ?
C13 C12 1.528(6) . ?
C12 H12A 0.9900 . ?
C12 H12B 0.9900 . ?
C14 H14A 0.9900 . ?
C14 H14B 0.9900 . ?
F1 B1 1.387(5) . ?
F4 B1 1.381(6) . ?
F2 B1 1.369(6) . ?
C8 H8A 0.9900 . ?
C8 H8B 0.9900 . ?
C16 H16A 0.9900 . ?
C16 H16B 0.9900 . ?
C16 Cl2 1.836(15) . ?
C16 Cl2 2.09(2) 3_657 ?

loop_
_geom_torsion_atom_site_label_1
_geom_torsion_atom_site_label_2
_geom_torsion_atom_site_label_3
_geom_torsion_atom_site_label_4
_geom_torsion
_geom_torsion_site_symmetry_1
_geom_torsion_site_symmetry_2
_geom_torsion_site_symmetry_3
_geom_torsion_site_symmetry_4
_geom_torsion_publ_flag
Mo S1 C10 C11 -173.6(3) . . . . ?
Mo S1 C9 C8 46.6(3) . . . . ?
Mo S2 C15 C14 -174.8(4) . . . . ?
Mo S2 C12 C13 171.5(2) . . . . ?
Mo C6 C5 C4 -66.2(3) . . . . ?
Mo C6 C7 C3 65.6(3) . . . . ?
Mo C5 C4 C3 -63.2(3) . . . . ?
Mo C4 C3 C7 -61.4(3) . . . . ?
Mo C4 C3 C8 114.0(4) . . . . ?
Mo C3 C7 C6 -62.9(3) . . . . ?
Mo C3 C8 C9 26.9(4) . . . . ?
S1 C9 C8 C3 -49.8(4) . . . . ?
S2 C15 C14 O3 64.4(5) . . . . ?
C6 C5 C4 Mo 63.7(3) . . . . ?
C6 C5 C4 C3 0.5(4) . . . . ?
C5 C6 C7 Mo -65.0(3) . . . . ?
C5 C6 C7 C3 0.6(4) . . . . ?
C5 C4 C3 Mo 61.3(3) . . . . ?
C5 C4 C3 C7 -0.1(4) . . . . ?
C5 C4 C3 C8 175.3(3) . . . . ?
C4 C3 C7 Mo 62.6(3) . . . . ?
C4 C3 C7 C6 -0.4(4) . . . . ?
C4 C3 C8 C9 -61.0(5) . . . . ?
C10 S1 C9 C8 -66.4(3) . . . . ?
C9 S1 C10 C11 -67.7(3) . . . . ?
C7 C6 C5 Mo 65.5(3) . . . . ?
C7 C6 C5 C4 -0.7(4) . . . . ?
C7 C3 C8 C9 113.5(4) . . . . ?
O3 C13 C12 S2 -63.8(5) . . . . ?
C15 S2 C12 C13 55.6(3) . . . . ?
C13 O3 C14 C15 -66.5(5) . . . . ?
C12 S2 C15 C14 -56.0(4) . . . . ?
C14 O3 C13 C12 66.0(5) . . . . ?
C8 C3 C7 Mo -112.7(4) . . . . ?
C8 C3 C7 C6 -175.6(4) . . . . ?
Cl2 C16 Cl2 C16 0.000(1) 3_657 . . 3_657 ?

loop_
_exptl_oxdiff_crystal_face_indexfrac_h
_exptl_oxdiff_crystal_face_indexfrac_k
_exptl_oxdiff_crystal_face_indexfrac_l
_exptl_oxdiff_crystal_face_x
_exptl_oxdiff_crystal_face_y
_exptl_oxdiff_crystal_face_z
-0.0005 1.9997 -0.9989 0.1238 -0.1590 -0.0223
0.0005 -1.9997 0.9989 -0.1238 0.1590 0.0223
-1.9996 0.0000 -0.9996 0.0628 -0.1140 0.4294
-0.0000 -0.9993 -1.0002 0.0763 0.0935 0.0518
0.0000 0.9993 1.0002 -0.0763 -0.0935 -0.0518
0.9996 0.0005 -0.9999 0.1068 0.0710 -0.1741
-0.9996 -0.0005 0.9999 -0.1068 -0.0710 0.1741
-0.0002 0.0004 -0.9998 0.0921 0.0093 0.0271
0.0002 -0.0004 0.9998 -0.0921 -0.0093 -0.0271
-0.0003 1.0000 -0.9994 0.1080 -0.0748 0.0024
